data_7112158
loop_
_publ_author_name
'Tran, Ngon T.'
'Wilson, Sean O.'
'Franz, Annaliese K.'

_publ_section_title
;
 Supramolecular hydrogen-bonding assembly of silanediols with bifunctional
 heterocycles
;
_journal_name_full Chem.Commun.
_journal_page_first 3738
_journal_paper_doi 10.1039/C4CC00672K
_journal_volume 50
_journal_year 2014
_chemical_formula_moiety 'C18 H24 O2 Si, 0.5(C8 H10 O2)'
_chemical_formula_sum 'C22 H29 O3 Si'
_chemical_formula_weight 369.54
_chemical_name_common 'dimesitylsilanediol with 1,4-dimethoxybenzene solvate'
_space_group_IT_number 2
_symmetry_cell_setting triclinic
_symmetry_space_group_name_Hall '-P 1'
_symmetry_space_group_name_H-M 'P -1'
_atom_sites_solution_hydrogens geom
_atom_sites_solution_primary direct
_atom_sites_solution_secondary difmap
_audit_creation_method SHELXL-97
_audit_update_record
;
2013-09-02 # Formatted by publCIF
;
_cell_angle_alpha 99.15
_cell_angle_beta 97.10
_cell_angle_gamma 93.79
_cell_formula_units_Z 2
_cell_length_a 8.4092(2)
_cell_length_b 9.0220(2)
_cell_length_c 13.4486(3)
_cell_measurement_reflns_used 8679
_cell_measurement_temperature 90(2)
_cell_measurement_theta_max 33.1
_cell_measurement_theta_min 2.5
_cell_volume 995.77(4)
_computing_cell_refinement 'SAINT (Bruker, 2010)'
_computing_data_collection 'APEX2 (Bruker, 2005)'
_computing_data_reduction 'SAINT (Bruker, 2010)'
_computing_molecular_graphics 'Bruker SHELXTL'
_computing_publication_material 'SHELXL-97 (Sheldrick, 2008)'
_computing_structure_refinement 'SHELXL-97 (Sheldrick, 2008)'
_computing_structure_solution 'SHELXS-97 (Sheldrick, 2008)'
_diffrn_ambient_temperature 90(2)
_diffrn_measured_fraction_theta_full 0.954
_diffrn_measured_fraction_theta_max 0.954
_diffrn_measurement_device_type 'Bruker SMART APEXII CCD'
_diffrn_measurement_method '\w and \f'
_diffrn_radiation_monochromator graphite
_diffrn_radiation_source 'fine-focus sealed tube'
_diffrn_radiation_type MoK\a
_diffrn_radiation_wavelength 0.71073
_diffrn_reflns_av_R_equivalents 0.0157
_diffrn_reflns_av_sigmaI/netI 0.0230
_diffrn_reflns_limit_h_max 12
_diffrn_reflns_limit_h_min -12
_diffrn_reflns_limit_k_max 13
_diffrn_reflns_limit_k_min -13
_diffrn_reflns_limit_l_max 20
_diffrn_reflns_limit_l_min -20
_diffrn_reflns_number 15470
_diffrn_reflns_theta_full 33.27
_diffrn_reflns_theta_max 33.27
_diffrn_reflns_theta_min 2.45
_exptl_absorpt_coefficient_mu 0.136
_exptl_absorpt_correction_T_max 0.9530
_exptl_absorpt_correction_T_min 0.9504
_exptl_absorpt_correction_type multi-scan
_exptl_absorpt_process_details 'SADABS (Sheldrick, 2006)'
_exptl_crystal_colour colorless
_exptl_crystal_density_diffrn 1.233
_exptl_crystal_density_method 'not measured'
_exptl_crystal_description block
_exptl_crystal_F_000 398
_exptl_crystal_size_max 0.38
_exptl_crystal_size_mid 0.38
_exptl_crystal_size_min 0.36
_refine_diff_density_max 0.457
_refine_diff_density_min -0.231
_refine_diff_density_rms 0.052
_refine_ls_extinction_method none
_refine_ls_goodness_of_fit_ref 1.057
_refine_ls_hydrogen_treatment mixed
_refine_ls_matrix_type full
_refine_ls_number_parameters 351
_refine_ls_number_reflns 7069
_refine_ls_number_restraints 0
_refine_ls_restrained_S_all 1.057
_refine_ls_R_factor_all 0.0436
_refine_ls_R_factor_gt 0.0360
_refine_ls_shift/su_max 0.001
_refine_ls_shift/su_mean 0.000
_refine_ls_structure_factor_coef Fsqd
_refine_ls_weighting_details 'calc w=1/[\s^2^(Fo^2^)+(0.0577P)^2^+0.1714P] where P=(Fo^2^+2Fc^2^)/3'
_refine_ls_weighting_scheme calc
_refine_ls_wR_factor_gt 0.0978
_refine_ls_wR_factor_ref 0.1032
_reflns_number_gt 6024
_reflns_number_total 7069
_reflns_threshold_expression >2sigma(I)
_cod_data_source_file c4cc00672k2.cif
_cod_data_source_block a3
_cod_original_cell_volume 995.76(4)
_cod_database_code 7112158

loop_
_symmetry_equiv_pos_as_xyz
'x, y, z'
'-x, -y, -z'

loop_
_atom_site_label
_atom_site_type_symbol
_atom_site_fract_x
_atom_site_fract_y
_atom_site_fract_z
_atom_site_U_iso_or_equiv
_atom_site_adp_type
_atom_site_occupancy
_atom_site_symmetry_multiplicity
_atom_site_calc_flag
Si1 Si 0.06201(3) 0.56367(3) 0.172557(17) 0.01402(6) Uani 1 1 d
O1 O 0.18426(8) 0.63664(7) 0.10226(5) 0.01762(12) Uani 1 1 d
H1 H 0.1918(19) 0.7325(19) 0.1053(12) 0.041(4) Uiso 1 1 d
O2 O -0.03987(8) 0.41625(7) 0.10139(5) 0.01773(12) Uani 1 1 d
H2 H -0.089(2) 0.419(2) 0.0406(14) 0.051(5) Uiso 1 1 d
C1 C -0.06064(10) 0.72134(9) 0.21920(6) 0.01625(15) Uani 1 1 d
C2 C 0.00435(11) 0.83178(10) 0.30428(7) 0.02036(17) Uani 1 1 d
C3 C -0.08816(12) 0.94610(10) 0.34151(7) 0.02254(18) Uani 1 1 d
H3 H -0.0403(17) 1.0216(16) 0.4012(11) 0.029(3) Uiso 1 1 d
C4 C -0.24388(12) 0.95644(10) 0.29662(7) 0.02098(17) Uani 1 1 d
C5 C -0.30446(11) 0.85294(10) 0.20977(7) 0.01899(16) Uani 1 1 d
H5 H -0.4122(16) 0.8631(15) 0.1793(10) 0.024(3) Uiso 1 1 d
C6 C -0.21659(10) 0.73675(9) 0.17066(6) 0.01614(15) Uani 1 1 d
C7 C -0.29393(11) 0.63243(11) 0.07535(7) 0.01988(16) Uani 1 1 d
H7A H -0.3992(18) 0.6654(16) 0.0534(11) 0.033(4) Uiso 1 1 d
H7B H -0.3133(16) 0.5289(16) 0.0869(10) 0.027(3) Uiso 1 1 d
H7C H -0.2312(16) 0.6357(15) 0.0219(10) 0.026(3) Uiso 1 1 d
C8 C -0.34752(15) 1.07387(12) 0.33959(9) 0.0287(2) Uani 1 1 d
H8A H -0.448(2) 1.029(2) 0.3554(14) 0.054(5) Uiso 1 1 d
H8B H -0.367(2) 1.1416(19) 0.2944(13) 0.046(4) Uiso 1 1 d
H8C H -0.293(2) 1.1366(19) 0.4013(13) 0.044(4) Uiso 1 1 d
C9 C 0.17411(13) 0.83187(13) 0.35732(9) 0.0310(2) Uani 1 1 d
H9A H 0.208(2) 0.9307(19) 0.3995(12) 0.043(4) Uiso 1 1 d
H9B H 0.2517(19) 0.8121(17) 0.3103(12) 0.035(4) Uiso 1 1 d
H9C H 0.182(2) 0.753(2) 0.3998(14) 0.051(5) Uiso 1 1 d
C10 C 0.16597(10) 0.47589(9) 0.27780(6) 0.01538(14) Uani 1 1 d
C11 C 0.33246(10) 0.45866(9) 0.29244(6) 0.01594(15) Uani 1 1 d
C12 C 0.39791(11) 0.38838(10) 0.37179(7) 0.01799(16) Uani 1 1 d
H12 H 0.5163(17) 0.3803(15) 0.3810(10) 0.026(3) Uiso 1 1 d
C13 C 0.30371(11) 0.33284(10) 0.43784(7) 0.01944(16) Uani 1 1 d
C14 C 0.13952(12) 0.34781(11) 0.42268(7) 0.02152(17) Uani 1 1 d
H14 H 0.0714(16) 0.3095(15) 0.4683(10) 0.025(3) Uiso 1 1 d
C15 C 0.06939(11) 0.41702(10) 0.34419(7) 0.01913(16) Uani 1 1 d
C16 C -0.11089(12) 0.42342(15) 0.33194(9) 0.0291(2) Uani 1 1 d
H16A H -0.1563(18) 0.3922(17) 0.3909(12) 0.035(4) Uiso 1 1 d
H16B H -0.163(2) 0.360(2) 0.2710(14) 0.051(5) Uiso 1 1 d
H16C H -0.139(2) 0.523(2) 0.3284(13) 0.050(5) Uiso 1 1 d
C17 C 0.37743(14) 0.25671(12) 0.52240(8) 0.0259(2) Uani 1 1 d
H17A H 0.489(2) 0.290(2) 0.5439(14) 0.054(5) Uiso 1 1 d
H17B H 0.327(2) 0.281(2) 0.5827(14) 0.055(5) Uiso 1 1 d
H17C H 0.3690(19) 0.1501(19) 0.5020(12) 0.042(4) Uiso 1 1 d
C18 C 0.44686(11) 0.51363(12) 0.22543(7) 0.02185(17) Uani 1 1 d
H18A H 0.5526(19) 0.4828(17) 0.2425(11) 0.034(4) Uiso 1 1 d
H18B H 0.4554(18) 0.6205(17) 0.2330(11) 0.033(4) Uiso 1 1 d
H18C H 0.4138(17) 0.4761(16) 0.1522(11) 0.030(3) Uiso 1 1 d
O21 O 0.21153(9) 0.94177(8) 0.07318(6) 0.02667(15) Uani 1 1 d
C21 C 0.35465(12) 0.97674(10) 0.03800(7) 0.02155(17) Uani 1 1 d
C22 C 0.39845(12) 0.87095(10) -0.03892(7) 0.02260(18) Uani 1 1 d
H22 H 0.3261(17) 0.7813(16) -0.0660(10) 0.027(3) Uiso 1 1 d
C23 C 0.54325(13) 0.89306(10) -0.07654(7) 0.02253(17) Uani 1 1 d
H23 H 0.5682(18) 0.8186(17) -0.1314(11) 0.032(4) Uiso 1 1 d
C24 C 0.13972(16) 1.06276(13) 0.12926(10) 0.0329(2) Uani 1 1 d
H24A H 0.0356(19) 1.0251(17) 0.1411(11) 0.036(4) Uiso 1 1 d
H24B H 0.1309(19) 1.1443(18) 0.0892(12) 0.042(4) Uiso 1 1 d
H24C H 0.2069(19) 1.0952(17) 0.1968(12) 0.038(4) Uiso 1 1 d

loop_
_atom_site_aniso_label
_atom_site_aniso_U_11
_atom_site_aniso_U_22
_atom_site_aniso_U_33
_atom_site_aniso_U_23
_atom_site_aniso_U_13
_atom_site_aniso_U_12
Si1 0.01453(11) 0.01390(10) 0.01305(10) 0.00170(7) 0.00021(7) 0.00157(7)
O1 0.0208(3) 0.0160(3) 0.0166(3) 0.0035(2) 0.0034(2) 0.0019(2)
O2 0.0207(3) 0.0152(3) 0.0158(3) 0.0016(2) -0.0019(2) 0.0009(2)
C1 0.0177(4) 0.0144(3) 0.0161(3) 0.0015(3) 0.0013(3) 0.0016(3)
C2 0.0208(4) 0.0178(4) 0.0203(4) -0.0010(3) 0.0003(3) 0.0006(3)
C3 0.0283(5) 0.0164(4) 0.0212(4) -0.0015(3) 0.0027(3) 0.0021(3)
C4 0.0278(4) 0.0153(4) 0.0214(4) 0.0036(3) 0.0068(3) 0.0056(3)
C5 0.0215(4) 0.0169(4) 0.0199(4) 0.0052(3) 0.0031(3) 0.0059(3)
C6 0.0184(4) 0.0151(3) 0.0155(3) 0.0039(3) 0.0024(3) 0.0026(3)
C7 0.0199(4) 0.0216(4) 0.0171(4) 0.0015(3) -0.0014(3) 0.0056(3)
C8 0.0365(6) 0.0216(4) 0.0288(5) 0.0007(4) 0.0071(4) 0.0121(4)
C9 0.0249(5) 0.0282(5) 0.0319(5) -0.0104(4) -0.0064(4) 0.0020(4)
C10 0.0151(3) 0.0162(3) 0.0143(3) 0.0023(3) 0.0008(3) 0.0007(3)
C11 0.0163(4) 0.0160(3) 0.0150(3) 0.0018(3) 0.0011(3) 0.0013(3)
C12 0.0176(4) 0.0174(4) 0.0181(4) 0.0021(3) -0.0009(3) 0.0033(3)
C13 0.0244(4) 0.0164(4) 0.0165(4) 0.0039(3) -0.0022(3) 0.0012(3)
C14 0.0228(4) 0.0243(4) 0.0182(4) 0.0081(3) 0.0019(3) -0.0016(3)
C15 0.0168(4) 0.0234(4) 0.0175(4) 0.0056(3) 0.0017(3) -0.0002(3)
C16 0.0174(4) 0.0459(6) 0.0273(5) 0.0162(4) 0.0046(3) 0.0002(4)
C17 0.0337(5) 0.0230(4) 0.0208(4) 0.0084(3) -0.0033(4) 0.0026(4)
C18 0.0148(4) 0.0309(5) 0.0212(4) 0.0079(3) 0.0027(3) 0.0027(3)
O21 0.0295(4) 0.0184(3) 0.0340(4) 0.0065(3) 0.0089(3) 0.0027(3)
C21 0.0258(4) 0.0172(4) 0.0228(4) 0.0078(3) 0.0017(3) 0.0022(3)
C22 0.0286(5) 0.0155(4) 0.0230(4) 0.0042(3) 0.0000(3) 0.0007(3)
C23 0.0303(5) 0.0161(4) 0.0211(4) 0.0044(3) 0.0014(3) 0.0024(3)
C24 0.0349(6) 0.0234(5) 0.0439(6) 0.0078(4) 0.0136(5) 0.0074(4)

loop_
_atom_type_symbol
_atom_type_description
_atom_type_scat_dispersion_real
_atom_type_scat_dispersion_imag
_atom_type_scat_source
C C 0.0033 0.0016 'International Tables Vol C Tables 4.2.6.8 and 6.1.1.4'
H H 0.0000 0.0000 'International Tables Vol C Tables 4.2.6.8 and 6.1.1.4'
O O 0.0106 0.0060 'International Tables Vol C Tables 4.2.6.8 and 6.1.1.4'
Si Si 0.0817 0.0704 'International Tables Vol C Tables 4.2.6.8 and 6.1.1.4'

loop_
_geom_angle_atom_site_label_1
_geom_angle_atom_site_label_2
_geom_angle_atom_site_label_3
_geom_angle
_geom_angle_site_symmetry_1
_geom_angle_site_symmetry_3
O2 Si1 O1 107.30(3) . .
O2 Si1 C10 101.01(4) . .
O1 Si1 C10 114.52(4) . .
O2 Si1 C1 115.54(4) . .
O1 Si1 C1 105.27(4) . .
C10 Si1 C1 113.36(4) . .
Si1 O1 H1 117.8(11) . .
Si1 O2 H2 122.3(12) . .
C6 C1 C2 117.77(8) . .
C6 C1 Si1 122.29(6) . .
C2 C1 Si1 119.92(6) . .
C3 C2 C1 120.21(8) . .
C3 C2 C9 117.75(8) . .
C1 C2 C9 122.04(8) . .
C4 C3 C2 121.73(8) . .
C4 C3 H3 119.6(8) . .
C2 C3 H3 118.7(8) . .
C3 C4 C5 118.03(8) . .
C3 C4 C8 122.08(9) . .
C5 C4 C8 119.89(9) . .
C4 C5 C6 121.95(8) . .
C4 C5 H5 116.6(8) . .
C6 C5 H5 121.4(8) . .
C5 C6 C1 120.15(8) . .
C5 C6 C7 117.22(8) . .
C1 C6 C7 122.63(7) . .
C6 C7 H7A 109.1(8) . .
C6 C7 H7B 112.1(8) . .
H7A C7 H7B 106.5(12) . .
C6 C7 H7C 110.9(8) . .
H7A C7 H7C 107.5(12) . .
H7B C7 H7C 110.5(11) . .
C4 C8 H8A 112.2(11) . .
C4 C8 H8B 110.0(10) . .
H8A C8 H8B 110.8(15) . .
C4 C8 H8C 112.1(10) . .
H8A C8 H8C 107.4(14) . .
H8B C8 H8C 104.1(14) . .
C2 C9 H9A 109.5(10) . .
C2 C9 H9B 112.9(9) . .
H9A C9 H9B 107.6(13) . .
C2 C9 H9C 111.3(11) . .
H9A C9 H9C 109.8(14) . .
H9B C9 H9C 105.6(13) . .
C11 C10 C15 117.79(8) . .
C11 C10 Si1 124.44(6) . .
C15 C10 Si1 117.70(6) . .
C12 C11 C10 120.12(8) . .
C12 C11 C18 117.18(8) . .
C10 C11 C18 122.70(8) . .
C13 C12 C11 122.09(8) . .
C13 C12 H12 119.9(8) . .
C11 C12 H12 118.0(8) . .
C14 C13 C12 117.87(8) . .
C14 C13 C17 121.18(9) . .
C12 C13 C17 120.95(9) . .
C13 C14 C15 121.80(8) . .
C13 C14 H14 119.1(8) . .
C15 C14 H14 119.1(8) . .
C14 C15 C10 120.30(8) . .
C14 C15 C16 117.79(8) . .
C10 C15 C16 121.89(8) . .
C15 C16 H16A 110.8(9) . .
C15 C16 H16B 112.0(11) . .
H16A C16 H16B 108.6(13) . .
C15 C16 H16C 111.1(11) . .
H16A C16 H16C 107.1(13) . .
H16B C16 H16C 107.1(15) . .
C13 C17 H17A 112.4(11) . .
C13 C17 H17B 111.1(11) . .
H17A C17 H17B 104.5(15) . .
C13 C17 H17C 111.0(10) . .
H17A C17 H17C 108.2(14) . .
H17B C17 H17C 109.4(15) . .
C11 C18 H18A 110.7(9) . .
C11 C18 H18B 111.2(9) . .
H18A C18 H18B 107.9(12) . .
C11 C18 H18C 113.7(8) . .
H18A C18 H18C 107.2(12) . .
H18B C18 H18C 105.9(12) . .
C21 O21 C24 117.51(8) . .
O21 C21 C22 116.36(8) . .
O21 C21 C23 124.14(9) . 2_675
C22 C21 C23 119.47(9) . 2_675
C23 C22 C21 120.68(9) . .
C23 C22 H22 120.3(8) . .
C21 C22 H22 119.0(8) . .
C22 C23 C21 119.85(9) . 2_675
C22 C23 H23 118.4(9) . .
C21 C23 H23 121.7(9) 2_675 .
O21 C24 H24A 108.4(9) . .
O21 C24 H24B 108.5(9) . .
H24A C24 H24B 110.9(13) . .
O21 C24 H24C 108.6(9) . .
H24A C24 H24C 107.7(13) . .
H24B C24 H24C 112.7(13) . .

loop_
_geom_bond_atom_site_label_1
_geom_bond_atom_site_label_2
_geom_bond_distance
_geom_bond_site_symmetry_2
Si1 O2 1.6311(7) .
Si1 O1 1.6531(7) .
Si1 C10 1.8808(9) .
Si1 C1 1.8844(9) .
O1 H1 0.857(17) .
O2 H2 0.874(18) .
C1 C6 1.4166(12) .
C1 C2 1.4182(12) .
C2 C3 1.3992(13) .
C2 C9 1.5148(14) .
C3 C4 1.3880(14) .
C3 H3 0.991(14) .
C4 C5 1.3924(13) .
C4 C8 1.5059(13) .
C5 C6 1.3945(12) .
C5 H5 0.964(14) .
C6 C7 1.5103(12) .
C7 H7A 0.978(15) .
C7 H7B 0.977(14) .
C7 H7C 0.946(14) .
C8 H8A 0.971(19) .
C8 H8B 0.937(18) .
C8 H8C 0.969(17) .
C9 H9A 0.981(17) .
C9 H9B 0.969(16) .
C9 H9C 0.983(19) .
C10 C11 1.4119(12) .
C10 C15 1.4184(12) .
C11 C12 1.4000(12) .
C11 C18 1.5090(12) .
C12 C13 1.3895(13) .
C12 H12 0.997(14) .
C13 C14 1.3893(14) .
C13 C17 1.5100(13) .
C14 C15 1.3988(13) .
C14 H14 0.975(14) .
C15 C16 1.5106(13) .
C16 H16A 0.993(15) .
C16 H16B 0.959(18) .
C16 H16C 0.950(18) .
C17 H17A 0.961(19) .
C17 H17B 0.964(18) .
C17 H17C 0.952(17) .
C18 H18A 0.961(15) .
C18 H18B 0.950(15) .
C18 H18C 0.988(14) .
O21 C21 1.3820(12) .
O21 C24 1.4363(13) .
C21 C22 1.3940(14) .
C21 C23 1.3959(13) 2_675
C22 C23 1.3895(15) .
C22 H22 0.971(14) .
C23 C21 1.3959(13) 2_675
C23 H23 0.969(14) .
C24 H24A 0.959(16) .
C24 H24B 0.980(17) .
C24 H24C 0.998(16) .

loop_
_geom_hbond_atom_site_label_D
_geom_hbond_atom_site_label_H
_geom_hbond_atom_site_label_A
_geom_hbond_distance_DH
_geom_hbond_distance_HA
_geom_hbond_distance_DA
_geom_hbond_angle_DHA
_geom_hbond_site_symmetry_A
O2 H2 O1 0.874(18) 1.961(18) 2.8087(9) 163.1(17) 2_565
O1 H1 O21 0.857(17) 2.004(17) 2.8399(9) 164.9(15) .

loop_
_geom_torsion_atom_site_label_1
_geom_torsion_atom_site_label_2
_geom_torsion_atom_site_label_3
_geom_torsion_atom_site_label_4
_geom_torsion
_geom_torsion_site_symmetry_1
_geom_torsion_site_symmetry_4
O2 Si1 C1 C6 -20.86(9) . .
O1 Si1 C1 C6 97.31(7) . .
C10 Si1 C1 C6 -136.78(7) . .
O2 Si1 C1 C2 160.66(7) . .
O1 Si1 C1 C2 -81.17(8) . .
C10 Si1 C1 C2 44.74(8) . .
C6 C1 C2 C3 3.71(14) . .
Si1 C1 C2 C3 -177.75(7) . .
C6 C1 C2 C9 -175.83(9) . .
Si1 C1 C2 C9 2.72(13) . .
C1 C2 C3 C4 -0.68(15) . .
C9 C2 C3 C4 178.87(10) . .
C2 C3 C4 C5 -2.78(14) . .
C2 C3 C4 C8 176.56(9) . .
C3 C4 C5 C6 3.21(14) . .
C8 C4 C5 C6 -176.15(9) . .
C4 C5 C6 C1 -0.15(14) . .
C4 C5 C6 C7 -179.30(8) . .
C2 C1 C6 C5 -3.30(13) . .
Si1 C1 C6 C5 178.19(7) . .
C2 C1 C6 C7 175.81(8) . .
Si1 C1 C6 C7 -2.70(12) . .
O2 Si1 C10 C11 109.21(7) . .
O1 Si1 C10 C11 -5.74(8) . .
C1 Si1 C10 C11 -126.56(7) . .
O2 Si1 C10 C15 -67.85(7) . .
O1 Si1 C10 C15 177.20(6) . .
C1 Si1 C10 C15 56.38(8) . .
C15 C10 C11 C12 -1.39(12) . .
Si1 C10 C11 C12 -178.44(6) . .
C15 C10 C11 C18 178.71(8) . .
Si1 C10 C11 C18 1.66(12) . .
C10 C11 C12 C13 0.40(13) . .
C18 C11 C12 C13 -179.70(8) . .
C11 C12 C13 C14 0.49(13) . .
C11 C12 C13 C17 179.64(8) . .
C12 C13 C14 C15 -0.35(14) . .
C17 C13 C14 C15 -179.50(9) . .
C13 C14 C15 C10 -0.67(14) . .
C13 C14 C15 C16 178.10(9) . .
C11 C10 C15 C14 1.52(13) . .
Si1 C10 C15 C14 178.78(7) . .
C11 C10 C15 C16 -177.20(9) . .
Si1 C10 C15 C16 0.06(12) . .
C24 O21 C21 C22 -162.31(9) . .
C24 O21 C21 C23 19.55(14) . 2_675
O21 C21 C22 C23 -177.46(8) . .
C23 C21 C22 C23 0.77(16) 2_675 .
C21 C22 C23 C21 -0.77(16) . 2_675
